data_7112163
loop_
_publ_author_name
'Keiji Mori'
'Kazuki Kurihara'
'Takahiko Akiyama'

_publ_section_title
;
 Expeditious synthesis of 1-aminoindane derivatives achieved by
 [1,4]-hydride shift mediated C(sp3)-H bond functionalization
;
_journal_name_full Chem.Commun.
_journal_page_first 3729
_journal_paper_doi 10.1039/c4cc00894d
_journal_volume 50
_journal_year 2014
_chemical_formula_sum 'C18.5 H24 Cl N3 O3'
_chemical_formula_weight 371.86
_chemical_name_systematic
; 
 ? 
;
_space_group_IT_number 96
_symmetry_cell_setting tetragonal
_symmetry_space_group_name_Hall 'P 4nw 2abw'
_symmetry_space_group_name_H-M 'P 43 21 2'
_atom_sites_solution_hydrogens geom
_atom_sites_solution_primary direct
_atom_sites_solution_secondary difmap
_audit_creation_method SHELXL-97
_cell_angle_alpha 90.00
_cell_angle_beta 90.00
_cell_angle_gamma 90.00
_cell_formula_units_Z 8
_cell_length_a 10.0579(6)
_cell_length_b 10.0579(6)
_cell_length_c 36.133(2)
_cell_measurement_reflns_used 9629
_cell_measurement_temperature 123
_cell_measurement_theta_max 27.44
_cell_measurement_theta_min 2.32
_cell_volume 3655.3(4)
_computing_cell_refinement 'APEX2 (Bruker AXS, 2006)'
_computing_data_collection 'APEX2 (Bruker AXS, 2006)'
_computing_data_reduction 'SAINT (Bruker AXS, 2004)'
_computing_molecular_graphics 'XSHEL (Bruker AXS,2002)'
_computing_publication_material 'XCIF (Bruker AXS, 2001)'
_computing_structure_refinement 'SHELXL-97 (Sheldrick, 1997)'
_computing_structure_solution 'SHELXS-97 (Sheldrick, 1997)'
_diffrn_ambient_temperature 123
_diffrn_detector_area_resol_mean 8.333
_diffrn_measured_fraction_theta_full 0.998
_diffrn_measured_fraction_theta_max 0.998
_diffrn_measurement_device_type 'Bruker APEXII CCD area detector'
_diffrn_measurement_method 'phi and omega scans'
_diffrn_radiation_monochromator 'Bruker Helios multilayer confocal mirror'
_diffrn_radiation_source 'Bruker TXS fine-focus rotating anode'
_diffrn_radiation_type MoK\a
_diffrn_radiation_wavelength 0.71073
_diffrn_reflns_av_R_equivalents 0.0231
_diffrn_reflns_av_sigmaI/netI 0.0181
_diffrn_reflns_limit_h_max 12
_diffrn_reflns_limit_h_min -12
_diffrn_reflns_limit_k_max 13
_diffrn_reflns_limit_k_min -12
_diffrn_reflns_limit_l_max 46
_diffrn_reflns_limit_l_min -30
_diffrn_reflns_number 20527
_diffrn_reflns_theta_full 27.47
_diffrn_reflns_theta_max 27.47
_diffrn_reflns_theta_min 2.10
_exptl_absorpt_coefficient_mu 0.232
_exptl_absorpt_correction_T_max 0.9442
_exptl_absorpt_correction_T_min 0.9335
_exptl_absorpt_correction_type empirical
_exptl_absorpt_process_details
;
SADABS Sheldrick 1996
;
_exptl_crystal_colour colorless
_exptl_crystal_density_diffrn 1.351
_exptl_crystal_density_method 'not measured'
_exptl_crystal_description block
_exptl_crystal_F_000 1576
_exptl_crystal_size_max 0.30
_exptl_crystal_size_mid 0.30
_exptl_crystal_size_min 0.25
_refine_diff_density_max 0.482
_refine_diff_density_min -0.553
_refine_diff_density_rms 0.044
_refine_ls_abs_structure_details 'Flack H D (1983), Acta Cryst. A39, 876-881'
_refine_ls_abs_structure_Flack 0.0(2)
_refine_ls_extinction_method none
_refine_ls_goodness_of_fit_ref 1.026
_refine_ls_hydrogen_treatment constr
_refine_ls_matrix_type full
_refine_ls_number_parameters 249
_refine_ls_number_reflns 4182
_refine_ls_number_restraints 25
_refine_ls_restrained_S_all 1.098
_refine_ls_R_factor_all 0.0443
_refine_ls_R_factor_gt 0.0412
_refine_ls_shift/su_max 0.000
_refine_ls_shift/su_mean 0.000
_refine_ls_structure_factor_coef Fsqd
_refine_ls_weighting_details 'calc w=1/[\s^2^(Fo^2^)+(0.0544P)^2^+1.8792P] where P=(Fo^2^+2Fc^2^)/3'
_refine_ls_weighting_scheme calc
_refine_ls_wR_factor_gt 0.1049
_refine_ls_wR_factor_ref 0.1070
_reflns_number_gt 3942
_reflns_number_total 4182
_reflns_threshold_expression >2sigma(I)
_cod_data_source_file c4cc00894d3.cif
_cod_data_source_block shelxl2
_cod_original_sg_symbol_H-M 'P4(3)2(1)2 '
_cod_original_formula_sum 'C18.50 H24 Cl N3 O3'
_cod_database_code 7112163

loop_
_symmetry_equiv_pos_as_xyz
'x, y, z'
'-x, -y, z+1/2'
'-y+1/2, x+1/2, z+3/4'
'y+1/2, -x+1/2, z+1/4'
'-x+1/2, y+1/2, -z+3/4'
'x+1/2, -y+1/2, -z+1/4'
'y, x, -z'
'-y, -x, -z+1/2'

loop_
_atom_site_label
_atom_site_type_symbol
_atom_site_fract_x
_atom_site_fract_y
_atom_site_fract_z
_atom_site_U_iso_or_equiv
_atom_site_adp_type
_atom_site_occupancy
_atom_site_symmetry_multiplicity
_atom_site_calc_flag
_atom_site_refinement_flags
_atom_site_disorder_assembly
_atom_site_disorder_group
Cl1 Cl 0.2941(2) 0.8325(4) 0.28243(7) 0.1072(9) Uani 0.50 1 d PU A 1
C19 C 0.1563(15) 0.8437(15) 0.2500 0.145(4) Uani 0.25 1 d PU A 1
H19A H 0.1603 0.9291 0.2365 0.174 Uiso 0.25 1 calc PR A 1
H19B H 0.0709 0.8397 0.2635 0.174 Uiso 0.25 1 calc PR A 1
Cl2 Cl 0.2034(5) 0.8635(4) 0.28265(12) 0.1649(18) Uani 0.50 1 d PDU B 2
C20 C 0.2662(12) 0.7338(12) 0.2500 0.149(4) Uani 0.25 1 d PDU B 2
H20A H 0.2520 0.6413 0.2585 0.178 Uiso 0.25 1 calc PR B 2
H20B H 0.3587 0.7480 0.2415 0.178 Uiso 0.25 1 calc PR B 2
C1 C 0.86255(18) 0.26963(17) 0.19586(5) 0.0171(3) Uani 1 1 d . . .
H1 H 0.8158 0.2954 0.2192 0.020 Uiso 1 1 calc R . .
C2 C 1.00977(18) 0.26718(18) 0.20415(5) 0.0188(3) Uani 1 1 d . . .
C3 C 1.07302(19) 0.19156(19) 0.23113(5) 0.0224(4) Uani 1 1 d . . .
H3 H 1.0234 0.1341 0.2468 0.027 Uiso 1 1 calc R . .
C4 C 1.2105(2) 0.2017(2) 0.23475(5) 0.0264(4) Uani 1 1 d . . .
H4 H 1.2549 0.1499 0.2530 0.032 Uiso 1 1 calc R . .
C5 C 1.28408(19) 0.2862(2) 0.21215(5) 0.0271(4) Uani 1 1 d . . .
H5 H 1.3780 0.2908 0.2147 0.033 Uiso 1 1 calc R . .
C6 C 1.22001(19) 0.3640(2) 0.18580(5) 0.0246(4) Uani 1 1 d . . .
H6 H 1.2689 0.4237 0.1706 0.029 Uiso 1 1 calc R . .
C7 C 1.08276(19) 0.35271(19) 0.18209(5) 0.0209(4) Uani 1 1 d . . .
C8 C 0.99485(18) 0.41848(19) 0.15432(5) 0.0221(4) Uani 1 1 d . . .
H8A H 1.0077 0.3789 0.1295 0.027 Uiso 1 1 calc R . .
H8B H 1.0139 0.5149 0.1529 0.027 Uiso 1 1 calc R . .
C9 C 0.8085(2) 0.51289(18) 0.19101(5) 0.0212(4) Uani 1 1 d . . .
H9A H 0.8652 0.5195 0.2133 0.025 Uiso 1 1 calc R . .
H9B H 0.8217 0.5949 0.1763 0.025 Uiso 1 1 calc R . .
C10 C 0.6641(2) 0.5050(2) 0.20292(5) 0.0260(4) Uani 1 1 d . . .
H10A H 0.6067 0.5066 0.1810 0.039 Uiso 1 1 calc R . .
H10B H 0.6429 0.5811 0.2188 0.039 Uiso 1 1 calc R . .
H10C H 0.6493 0.4223 0.2166 0.039 Uiso 1 1 calc R . .
C11 C 0.76243(19) 0.36872(18) 0.13587(5) 0.0200(4) Uani 1 1 d . . .
H11A H 0.6728 0.3463 0.1453 0.024 Uiso 1 1 calc R . .
H11B H 0.7957 0.2911 0.1218 0.024 Uiso 1 1 calc R . .
C12 C 0.7515(2) 0.48720(19) 0.10991(5) 0.0237(4) Uani 1 1 d . . .
H12A H 0.7088 0.5614 0.1229 0.036 Uiso 1 1 calc R . .
H12B H 0.6980 0.4626 0.0883 0.036 Uiso 1 1 calc R . .
H12C H 0.8405 0.5140 0.1018 0.036 Uiso 1 1 calc R . .
C13 C 0.80172(17) 0.14433(17) 0.18274(5) 0.0174(3) Uani 1 1 d . . .
C14 C 0.68091(17) 0.10332(17) 0.19950(4) 0.0173(3) Uani 1 1 d . . .
C15 C 0.69620(19) -0.10752(18) 0.16457(5) 0.0213(4) Uani 1 1 d . . .
C16 C 0.86395(18) 0.06812(17) 0.15492(5) 0.0181(3) Uani 1 1 d . . .
C17 C 0.51775(19) -0.0761(2) 0.20947(5) 0.0246(4) Uani 1 1 d . . .
H17A H 0.4801 -0.1515 0.1959 0.037 Uiso 1 1 calc R . .
H17B H 0.4504 -0.0062 0.2119 0.037 Uiso 1 1 calc R . .
H17C H 0.5458 -0.1054 0.2341 0.037 Uiso 1 1 calc R . .
C18 C 0.8771(2) -0.1464(2) 0.12147(6) 0.0296(4) Uani 1 1 d . . .
H18A H 0.9381 -0.2046 0.1351 0.044 Uiso 1 1 calc R . .
H18B H 0.9276 -0.0928 0.1037 0.044 Uiso 1 1 calc R . .
H18C H 0.8118 -0.2008 0.1082 0.044 Uiso 1 1 calc R . .
N1 N 0.85366(15) 0.39418(14) 0.16816(4) 0.0175(3) Uani 1 1 d . . .
N2 N 0.63306(15) -0.02378(15) 0.18923(4) 0.0195(3) Uani 1 1 d . . .
N3 N 0.80816(17) -0.05855(15) 0.14749(4) 0.0217(3) Uani 1 1 d . . .
O1 O 0.61517(13) 0.16753(13) 0.22241(3) 0.0213(3) Uani 1 1 d . . .
O2 O 0.65366(15) -0.21899(14) 0.15779(4) 0.0305(3) Uani 1 1 d . . .
O3 O 0.96100(13) 0.10491(14) 0.13625(4) 0.0233(3) Uani 1 1 d . . .

loop_
_atom_site_aniso_label
_atom_site_aniso_U_11
_atom_site_aniso_U_22
_atom_site_aniso_U_33
_atom_site_aniso_U_23
_atom_site_aniso_U_13
_atom_site_aniso_U_12
Cl1 0.0616(11) 0.164(3) 0.0955(15) 0.0699(16) -0.0004(12) -0.0201(14)
C19 0.127(5) 0.127(5) 0.182(7) 0.052(5) 0.052(5) 0.010(6)
Cl2 0.173(3) 0.147(3) 0.175(3) 0.092(3) 0.088(3) 0.037(3)
C20 0.131(5) 0.131(5) 0.183(7) 0.056(5) 0.056(5) -0.010(6)
C1 0.0196(8) 0.0157(8) 0.0159(7) 0.0025(6) 0.0014(6) -0.0009(6)
C2 0.0203(9) 0.0186(8) 0.0175(7) -0.0048(6) 0.0009(6) -0.0016(6)
C3 0.0239(9) 0.0218(9) 0.0214(8) -0.0013(7) -0.0024(7) -0.0018(7)
C4 0.0252(10) 0.0277(10) 0.0264(8) -0.0035(8) -0.0051(8) 0.0040(8)
C5 0.0192(9) 0.0338(11) 0.0283(9) -0.0098(8) -0.0014(7) -0.0017(8)
C6 0.0233(9) 0.0285(10) 0.0220(8) -0.0070(7) 0.0031(7) -0.0057(7)
C7 0.0235(9) 0.0205(8) 0.0186(8) -0.0040(7) 0.0017(7) -0.0024(7)
C8 0.0209(9) 0.0240(9) 0.0215(8) 0.0032(7) 0.0040(7) -0.0042(7)
C9 0.0289(9) 0.0157(8) 0.0192(8) -0.0018(6) -0.0006(7) 0.0001(7)
C10 0.0304(10) 0.0253(10) 0.0223(8) -0.0007(7) 0.0017(7) 0.0070(8)
C11 0.0245(9) 0.0191(9) 0.0164(7) -0.0006(7) -0.0027(7) -0.0013(7)
C12 0.0289(10) 0.0229(9) 0.0193(8) 0.0036(7) -0.0019(7) -0.0023(7)
C13 0.0185(8) 0.0150(8) 0.0186(7) 0.0012(6) -0.0014(6) -0.0012(7)
C14 0.0188(8) 0.0186(8) 0.0144(7) 0.0031(6) -0.0030(6) -0.0003(6)
C15 0.0235(9) 0.0192(8) 0.0212(8) 0.0033(7) -0.0034(7) -0.0011(7)
C16 0.0187(8) 0.0162(8) 0.0194(8) 0.0012(6) -0.0028(7) 0.0010(7)
C17 0.0210(9) 0.0273(10) 0.0255(9) 0.0030(7) 0.0003(7) -0.0070(7)
C18 0.0360(11) 0.0200(9) 0.0328(10) -0.0060(8) 0.0090(9) 0.0004(8)
N1 0.0204(7) 0.0157(7) 0.0163(6) 0.0006(5) 0.0005(6) -0.0019(6)
N2 0.0187(7) 0.0204(8) 0.0195(7) 0.0021(6) 0.0005(6) -0.0034(6)
N3 0.0243(8) 0.0176(7) 0.0231(7) -0.0017(6) 0.0020(6) 0.0000(6)
O1 0.0209(6) 0.0243(7) 0.0188(6) -0.0016(5) 0.0017(5) -0.0006(5)
O2 0.0337(8) 0.0192(7) 0.0386(8) -0.0033(6) 0.0025(6) -0.0064(6)
O3 0.0232(7) 0.0221(7) 0.0247(6) -0.0020(5) 0.0055(5) -0.0022(5)

loop_
_atom_type_symbol
_atom_type_description
_atom_type_scat_dispersion_real
_atom_type_scat_dispersion_imag
_atom_type_scat_source
C C 0.0033 0.0016 'International Tables Vol C Tables 4.2.6.8 and 6.1.1.4'
H H 0.0000 0.0000 'International Tables Vol C Tables 4.2.6.8 and 6.1.1.4'
N N 0.0061 0.0033 'International Tables Vol C Tables 4.2.6.8 and 6.1.1.4'
O O 0.0106 0.0060 'International Tables Vol C Tables 4.2.6.8 and 6.1.1.4'
Cl Cl 0.1484 0.1585 'International Tables Vol C Tables 4.2.6.8 and 6.1.1.4'

loop_
_geom_angle_atom_site_label_1
_geom_angle_atom_site_label_2
_geom_angle_atom_site_label_3
_geom_angle
_geom_angle_site_symmetry_1
_geom_angle_site_symmetry_3
Cl1 C19 Cl1 108.7(11) . 8_665
Cl1 C19 H19A 109.9 . .
Cl1 C19 H19A 109.9 8_665 .
Cl1 C19 H19B 109.9 . .
Cl1 C19 H19B 109.9 8_665 .
H19A C19 H19B 108.3 . .
Cl2 C20 Cl2 85.8(8) . 8_665
Cl2 C20 H20A 114.3 . .
Cl2 C20 H20A 114.3 8_665 .
Cl2 C20 H20B 114.3 . .
Cl2 C20 H20B 114.3 8_665 .
H20A C20 H20B 111.5 . .
C13 C1 C2 117.07(15) . .
C13 C1 N1 116.22(13) . .
C2 C1 N1 101.00(13) . .
C13 C1 H1 107.3 . .
C2 C1 H1 107.3 . .
N1 C1 H1 107.3 . .
C7 C2 C3 120.08(17) . .
C7 C2 C1 113.30(16) . .
C3 C2 C1 126.60(16) . .
C2 C3 C4 118.70(18) . .
C2 C3 H3 120.6 . .
C4 C3 H3 120.6 . .
C5 C4 C3 121.15(18) . .
C5 C4 H4 119.4 . .
C3 C4 H4 119.4 . .
C6 C5 C4 119.94(18) . .
C6 C5 H5 120.0 . .
C4 C5 H5 120.0 . .
C5 C6 C7 118.66(18) . .
C5 C6 H6 120.7 . .
C7 C6 H6 120.7 . .
C2 C7 C6 121.45(18) . .
C2 C7 C8 110.41(16) . .
C6 C7 C8 128.05(17) . .
C7 C8 N1 105.08(13) . .
C7 C8 H8A 110.7 . .
N1 C8 H8A 110.7 . .
C7 C8 H8B 110.7 . .
N1 C8 H8B 110.7 . .
H8A C8 H8B 108.8 . .
C10 C9 N1 113.50(15) . .
C10 C9 H9A 108.9 . .
N1 C9 H9A 108.9 . .
C10 C9 H9B 108.9 . .
N1 C9 H9B 108.9 . .
H9A C9 H9B 107.7 . .
C9 C10 H10A 109.5 . .
C9 C10 H10B 109.5 . .
H10A C10 H10B 109.5 . .
C9 C10 H10C 109.5 . .
H10A C10 H10C 109.5 . .
H10B C10 H10C 109.5 . .
N1 C11 C12 112.87(14) . .
N1 C11 H11A 109.0 . .
C12 C11 H11A 109.0 . .
N1 C11 H11B 109.0 . .
C12 C11 H11B 109.0 . .
H11A C11 H11B 107.8 . .
C11 C12 H12A 109.5 . .
C11 C12 H12B 109.5 . .
H12A C12 H12B 109.5 . .
C11 C12 H12C 109.5 . .
H12A C12 H12C 109.5 . .
H12B C12 H12C 109.5 . .
C16 C13 C14 121.74(15) . .
C16 C13 C1 120.53(15) . .
C14 C13 C1 117.72(15) . .
O1 C14 N2 117.63(15) . .
O1 C14 C13 126.14(16) . .
N2 C14 C13 116.23(15) . .
O2 C15 N3 121.61(17) . .
O2 C15 N2 121.79(17) . .
N3 C15 N2 116.59(16) . .
O3 C16 C13 124.99(16) . .
O3 C16 N3 118.40(16) . .
C13 C16 N3 116.59(16) . .
N2 C17 H17A 109.5 . .
N2 C17 H17B 109.5 . .
H17A C17 H17B 109.5 . .
N2 C17 H17C 109.5 . .
H17A C17 H17C 109.5 . .
H17B C17 H17C 109.5 . .
N3 C18 H18A 109.5 . .
N3 C18 H18B 109.5 . .
H18A C18 H18B 109.5 . .
N3 C18 H18C 109.5 . .
H18A C18 H18C 109.5 . .
H18B C18 H18C 109.5 . .
C11 N1 C9 111.85(13) . .
C11 N1 C8 109.91(13) . .
C9 N1 C8 109.27(14) . .
C11 N1 C1 112.59(13) . .
C9 N1 C1 106.89(12) . .
C8 N1 C1 106.11(13) . .
C15 N2 C14 124.31(15) . .
C15 N2 C17 117.78(15) . .
C14 N2 C17 117.48(14) . .
C15 N3 C16 124.12(15) . .
C15 N3 C18 117.36(16) . .
C16 N3 C18 118.44(16) . .

loop_
_geom_bond_atom_site_label_1
_geom_bond_atom_site_label_2
_geom_bond_distance
_geom_bond_site_symmetry_2
Cl1 C19 1.818(13) .
C19 Cl1 1.818(13) 8_665
C19 H19A 0.9900 .
C19 H19B 0.9900 .
Cl2 C20 1.868(13) .
C20 Cl2 1.868(13) 8_665
C20 H20A 0.9900 .
C20 H20B 0.9900 .
C1 C13 1.479(2) .
C1 C2 1.511(2) .
C1 N1 1.606(2) .
C1 H1 1.0000 .
C2 C7 1.384(2) .
C2 C3 1.391(3) .
C3 C4 1.393(3) .
C3 H3 0.9500 .
C4 C5 1.392(3) .
C4 H4 0.9500 .
C5 C6 1.391(3) .
C5 H5 0.9500 .
C6 C7 1.392(3) .
C6 H6 0.9500 .
C7 C8 1.492(3) .
C8 N1 1.525(2) .
C8 H8A 0.9900 .
C8 H8B 0.9900 .
C9 C10 1.518(3) .
C9 N1 1.521(2) .
C9 H9A 0.9900 .
C9 H9B 0.9900 .
C10 H10A 0.9800 .
C10 H10B 0.9800 .
C10 H10C 0.9800 .
C11 N1 1.506(2) .
C11 C12 1.520(2) .
C11 H11A 0.9900 .
C11 H11B 0.9900 .
C12 H12A 0.9800 .
C12 H12B 0.9800 .
C12 H12C 0.9800 .
C13 C16 1.411(2) .
C13 C14 1.419(2) .
C14 O1 1.241(2) .
C14 N2 1.415(2) .
C15 O2 1.225(2) .
C15 N3 1.375(2) .
C15 N2 1.381(2) .
C16 O3 1.243(2) .
C16 N3 1.418(2) .
C17 N2 1.468(2) .
C17 H17A 0.9800 .
C17 H17B 0.9800 .
C17 H17C 0.9800 .
C18 N3 1.465(2) .
C18 H18A 0.9800 .
C18 H18B 0.9800 .
C18 H18C 0.9800 .
